data_7055127
loop_
_publ_author_name
'Mukherjee, Prasun'
'Paul, Sanjay'
'Das, Asish R.'

_publ_section_title
;
 Expeditious synthesis of functionalized tricyclic 4-spiro
 pyrano[2,3-c]pyrazoles in aqueous medium using dodecylbenzenesulphonic
 acid as a Br\/onsted acid--surfactant-combined catalyst
;
_journal_issue 12
_journal_name_full 'New J. Chem.'
_journal_page_first 9480
_journal_paper_doi 10.1039/C5NJ01728A
_journal_volume 39
_journal_year 2015
_chemical_formula_moiety 'C26 H24 N2 O4'
_chemical_formula_sum 'C26 H24 N2 O4'
_chemical_formula_weight 428.47
_chemical_name_systematic
; 
 ? 
;
_space_group_IT_number 2
_symmetry_cell_setting triclinic
_symmetry_space_group_name_Hall '-P 1'
_symmetry_space_group_name_H-M 'P -1'
_atom_sites_solution_hydrogens geom
_atom_sites_solution_primary direct
_atom_sites_solution_secondary difmap
_audit_creation_method SHELXL-97
_audit_update_record
;
2015-07-02 deposited with the CCDC.
2015-09-24 downloaded from the CCDC.
;
_cell_angle_alpha 73.821(3)
_cell_angle_beta 81.557(3)
_cell_angle_gamma 69.541(3)
_cell_formula_units_Z 2
_cell_length_a 7.8170(8)
_cell_length_b 9.4031(10)
_cell_length_c 16.4402(17)
_cell_measurement_temperature 296(2)
_cell_volume 1085.7(2)
_computing_cell_refinement 'Bruker SMART'
_computing_data_collection 'Bruker SMART'
_computing_data_reduction 'Bruker SAINT'
_computing_molecular_graphics 'Ortep-3 for Windows (Farrugia, 1997)'
_computing_publication_material 'WINGX V1.80.03'
_computing_structure_refinement 'SHELXL-97 (Sheldrick, 1997)'
_computing_structure_solution 'SHELXS-97 (Sheldrick, 1990)'
_diffrn_ambient_temperature 296(2)
_diffrn_measured_fraction_theta_full 0.991
_diffrn_measured_fraction_theta_max 0.991
_diffrn_measurement_device_type 'CCD area detector'
_diffrn_radiation_monochromator graphite
_diffrn_radiation_source 'fine-focus sealed tube'
_diffrn_radiation_type MoK\a
_diffrn_radiation_wavelength 0.71073
_diffrn_reflns_av_R_equivalents 0.0308
_diffrn_reflns_av_sigmaI/netI 0.0314
_diffrn_reflns_limit_h_max 9
_diffrn_reflns_limit_h_min -9
_diffrn_reflns_limit_k_max 10
_diffrn_reflns_limit_k_min -10
_diffrn_reflns_limit_l_max 18
_diffrn_reflns_limit_l_min -19
_diffrn_reflns_number 12030
_diffrn_reflns_theta_full 24.55
_diffrn_reflns_theta_max 24.55
_diffrn_reflns_theta_min 1.29
_exptl_absorpt_coefficient_mu 0.089
_exptl_absorpt_correction_T_max 0.9859
_exptl_absorpt_correction_T_min 0.9824
_exptl_crystal_colour colourless
_exptl_crystal_density_diffrn 1.311
_exptl_crystal_density_method 'not measured'
_exptl_crystal_description needle
_exptl_crystal_F_000 452
_exptl_crystal_size_max 0.20
_exptl_crystal_size_mid 0.18
_exptl_crystal_size_min 0.16
_refine_diff_density_max 0.192
_refine_diff_density_min -0.136
_refine_diff_density_rms 0.033
_refine_ls_extinction_coef 0.0099(15)
_refine_ls_extinction_expression Fc^*^=kFc[1+0.001xFc^2^\l^3^/sin(2\q)]^-1/4^
_refine_ls_extinction_method SHELXL
_refine_ls_goodness_of_fit_ref 1.046
_refine_ls_hydrogen_treatment mixed
_refine_ls_matrix_type full
_refine_ls_number_parameters 305
_refine_ls_number_reflns 3599
_refine_ls_number_restraints 3
_refine_ls_restrained_S_all 1.046
_refine_ls_R_factor_all 0.0616
_refine_ls_R_factor_gt 0.0432
_refine_ls_shift/su_max 0.000
_refine_ls_shift/su_mean 0.000
_refine_ls_structure_factor_coef Fsqd
_refine_ls_weighting_details 'calc w=1/[\s^2^(Fo^2^)+(0.0400P)^2^+0.3000P] where P=(Fo^2^+2Fc^2^)/3'
_refine_ls_weighting_scheme calc
_refine_ls_wR_factor_gt 0.0974
_refine_ls_wR_factor_ref 0.1066
_reflns_number_gt 2664
_reflns_number_total 3599
_reflns_threshold_expression >2sigma(I)
_cod_data_source_file c5nj01728a2.cif
_cod_data_source_block ard_pm_phdim_0m
_cod_depositor_comments 'Adding full bibliography for 7055124--7055127.cif.'
_cod_database_code 7055127

loop_
_symmetry_equiv_pos_as_xyz
'x, y, z'
'-x, -y, -z'

loop_
_atom_site_label
_atom_site_type_symbol
_atom_site_fract_x
_atom_site_fract_y
_atom_site_fract_z
_atom_site_U_iso_or_equiv
_atom_site_adp_type
_atom_site_occupancy
_atom_site_symmetry_multiplicity
_atom_site_calc_flag
_atom_site_refinement_flags
C1 C 0.8520(3) 0.5455(2) 0.11125(11) 0.0432(5) Uani 1 1 d .
C2 C 0.8624(2) 0.4635(2) 0.19555(11) 0.0376(4) Uani 1 1 d .
C3 C 0.7488(3) 0.3752(2) 0.20411(12) 0.0420(5) Uani 1 1 d .
C4 C 0.6933(3) 0.2658(3) 0.27878(13) 0.0562(6) Uani 1 1 d .
H4A H 0.6204 0.2174 0.2610 0.084 Uiso 1 1 calc R
H4B H 0.6233 0.3226 0.3195 0.084 Uiso 1 1 calc R
H4C H 0.8004 0.1866 0.3040 0.084 Uiso 1 1 calc R
C5 C 0.9685(2) 0.4879(2) 0.25715(10) 0.0351(4) Uani 1 1 d .
C6 C 1.1030(3) 0.3293(2) 0.30016(11) 0.0380(4) Uani 1 1 d .
C7 C 1.0807(3) 0.2656(2) 0.39245(11) 0.0410(5) Uani 1 1 d .
C8 C 1.2027(3) 0.1212(3) 0.42864(13) 0.0648(7) Uani 1 1 d .
H8 H 1.2942 0.0678 0.3946 0.078 Uiso 1 1 calc R
C9 C 1.1900(4) 0.0559(3) 0.51437(14) 0.0830(9) Uani 1 1 d .
H9 H 1.2725 -0.0410 0.5384 0.100 Uiso 1 1 calc R
C10 C 1.0545(4) 0.1354(3) 0.56404(13) 0.0720(8) Uani 1 1 d .
H10 H 1.0448 0.0912 0.6220 0.086 Uiso 1 1 calc R
C11 C 0.9334(3) 0.2782(3) 0.52982(12) 0.0537(6) Uani 1 1 d .
H11 H 0.8424 0.3297 0.5648 0.064 Uiso 1 1 calc R
C12 C 0.9440(3) 0.3485(2) 0.44302(11) 0.0395(5) Uani 1 1 d .
C13 C 0.8195(2) 0.5057(2) 0.40577(11) 0.0393(5) Uani 1 1 d .
C14 C 0.6862(3) 0.5911(3) 0.45633(13) 0.0583(6) Uani 1 1 d .
H14 H 0.6741 0.5469 0.5141 0.070 Uiso 1 1 calc R
C15 C 0.5731(3) 0.7387(3) 0.42231(15) 0.0716(7) Uani 1 1 d .
H15 H 0.4845 0.7929 0.4570 0.086 Uiso 1 1 calc R
C16 C 0.5896(3) 0.8080(3) 0.33647(15) 0.0617(6) Uani 1 1 d .
H16 H 0.5141 0.9088 0.3134 0.074 Uiso 1 1 calc R
C17 C 0.7195(3) 0.7250(2) 0.28640(12) 0.0454(5) Uani 1 1 d .
H17 H 0.7312 0.7706 0.2288 0.055 Uiso 1 1 calc R
C18 C 0.8343(2) 0.5744(2) 0.31931(11) 0.0361(4) Uani 1 1 d .
C19 C 1.0785(2) 0.5908(2) 0.20386(11) 0.0360(4) Uani 1 1 d .
C20 C 1.2161(2) 0.6099(2) 0.24760(12) 0.0413(5) Uani 1 1 d .
C21 C 1.3201(3) 0.7181(3) 0.20055(14) 0.0572(6) Uani 1 1 d .
H21A H 1.4342 0.6572 0.1768 0.069 Uiso 1 1 calc R
H21B H 1.3502 0.7632 0.2407 0.069 Uiso 1 1 calc R
C22 C 1.2188(3) 0.8510(2) 0.12909(13) 0.0513(5) Uani 1 1 d .
C23 C 1.0583(3) 0.9675(3) 0.16660(15) 0.0663(7) Uani 1 1 d .
H23A H 0.9946 1.0506 0.1215 0.099 Uiso 1 1 calc R
H23B H 1.1035 1.0102 0.2023 0.099 Uiso 1 1 calc R
H23C H 0.9762 0.9147 0.1995 0.099 Uiso 1 1 calc R
C24 C 1.3486(4) 0.9363(3) 0.07636(17) 0.0775(8) Uani 1 1 d .
H24A H 1.4520 0.8630 0.0544 0.116 Uiso 1 1 calc R
H24B H 1.3899 0.9828 0.1115 0.116 Uiso 1 1 calc R
H24C H 1.2855 1.0167 0.0301 0.116 Uiso 1 1 calc R
C25 C 1.1527(3) 0.7779(3) 0.07315(12) 0.0540(6) Uani 1 1 d .
H25A H 1.0713 0.8607 0.0328 0.065 Uiso 1 1 calc R
H25B H 1.2571 0.7227 0.0412 0.065 Uiso 1 1 calc R
C26 C 1.0555(3) 0.6670(2) 0.12174(11) 0.0423(5) Uani 1 1 d .
H1N H 0.588(2) 0.374(3) 0.1133(14) 0.078(7) Uiso 1 1 d D
H4WA H 0.361(4) 0.365(3) 0.0473(14) 0.116(12) Uiso 1 1 d D
H4WB H 0.338(4) 0.301(4) 0.1353(15) 0.124(13) Uiso 1 1 d D
N1 N 0.6835(2) 0.4085(2) 0.12705(10) 0.0504(5) Uani 1 1 d D
N2 N 0.7446(2) 0.5168(2) 0.06776(10) 0.0534(5) Uani 1 1 d .
O1 O 0.93839(19) 0.65354(17) 0.07221(8) 0.0528(4) Uani 1 1 d .
O2 O 1.22119(19) 0.25556(16) 0.25625(8) 0.0511(4) Uani 1 1 d .
O3 O 1.24776(18) 0.53461(17) 0.32073(8) 0.0524(4) Uani 1 1 d .
O4 O 0.4118(2) 0.3122(2) 0.09296(11) 0.0627(5) Uani 1 1 d D

loop_
_atom_site_aniso_label
_atom_site_aniso_U_11
_atom_site_aniso_U_22
_atom_site_aniso_U_33
_atom_site_aniso_U_23
_atom_site_aniso_U_13
_atom_site_aniso_U_12
C1 0.0521(12) 0.0469(13) 0.0318(10) -0.0074(9) -0.0052(9) -0.0182(10)
C2 0.0415(10) 0.0391(11) 0.0313(10) -0.0095(8) -0.0037(8) -0.0107(9)
C3 0.0463(11) 0.0411(12) 0.0383(11) -0.0120(9) -0.0053(9) -0.0109(10)
C4 0.0606(14) 0.0577(15) 0.0530(13) -0.0054(11) -0.0071(11) -0.0271(12)
C5 0.0383(10) 0.0382(11) 0.0273(9) -0.0063(8) -0.0024(8) -0.0117(9)
C6 0.0408(11) 0.0408(12) 0.0328(10) -0.0098(9) -0.0008(8) -0.0137(9)
C7 0.0497(12) 0.0382(12) 0.0318(10) -0.0057(9) -0.0029(9) -0.0124(10)
C8 0.0810(17) 0.0492(15) 0.0396(12) -0.0045(10) 0.0002(11) 0.0023(13)
C9 0.110(2) 0.0569(16) 0.0411(13) 0.0027(12) -0.0027(13) 0.0103(15)
C10 0.106(2) 0.0590(16) 0.0318(12) 0.0007(11) -0.0031(13) -0.0128(15)
C11 0.0699(15) 0.0553(15) 0.0329(11) -0.0108(10) 0.0031(10) -0.0191(12)
C12 0.0444(11) 0.0448(12) 0.0322(10) -0.0106(9) -0.0003(8) -0.0180(10)
C13 0.0373(10) 0.0484(13) 0.0350(10) -0.0144(9) 0.0012(8) -0.0152(9)
C14 0.0550(13) 0.0660(16) 0.0430(12) -0.0158(11) 0.0079(10) -0.0089(12)
C15 0.0600(15) 0.0719(18) 0.0603(15) -0.0244(13) 0.0093(12) 0.0072(14)
C16 0.0518(13) 0.0556(15) 0.0637(15) -0.0182(12) -0.0052(11) 0.0031(11)
C17 0.0417(11) 0.0481(13) 0.0410(11) -0.0105(10) -0.0050(9) -0.0072(10)
C18 0.0333(10) 0.0411(12) 0.0363(10) -0.0112(9) -0.0037(8) -0.0130(9)
C19 0.0362(10) 0.0367(11) 0.0325(10) -0.0079(8) -0.0007(8) -0.0098(9)
C20 0.0372(10) 0.0435(12) 0.0404(11) -0.0122(10) 0.0001(8) -0.0089(9)
C21 0.0469(12) 0.0590(15) 0.0659(14) -0.0074(12) -0.0034(11) -0.0236(11)
C22 0.0530(13) 0.0471(14) 0.0529(12) -0.0061(10) 0.0037(10) -0.0224(11)
C23 0.0746(16) 0.0498(15) 0.0686(15) -0.0148(12) 0.0014(13) -0.0150(13)
C24 0.0787(18) 0.0731(19) 0.0838(18) -0.0061(15) 0.0106(14) -0.0445(15)
C25 0.0662(14) 0.0519(14) 0.0411(11) -0.0041(10) 0.0069(10) -0.0252(12)
C26 0.0462(11) 0.0437(12) 0.0357(10) -0.0099(9) 0.0003(9) -0.0139(10)
N1 0.0572(11) 0.0582(12) 0.0436(10) -0.0135(9) -0.0103(8) -0.0245(10)
N2 0.0646(11) 0.0634(13) 0.0371(9) -0.0095(9) -0.0117(8) -0.0255(10)
O1 0.0697(10) 0.0617(10) 0.0296(7) -0.0002(7) -0.0093(7) -0.0304(8)
O2 0.0548(9) 0.0482(9) 0.0366(7) -0.0100(7) 0.0054(6) -0.0033(7)
O3 0.0531(9) 0.0642(10) 0.0411(8) -0.0080(7) -0.0095(6) -0.0217(7)
O4 0.0629(11) 0.0896(13) 0.0431(9) -0.0113(9) -0.0047(9) -0.0370(10)

loop_
_atom_type_symbol
_atom_type_description
_atom_type_scat_dispersion_real
_atom_type_scat_dispersion_imag
_atom_type_scat_source
C C 0.0033 0.0016 'International Tables Vol C Tables 4.2.6.8 and 6.1.1.4'
H H 0.0000 0.0000 'International Tables Vol C Tables 4.2.6.8 and 6.1.1.4'
N N 0.0061 0.0033 'International Tables Vol C Tables 4.2.6.8 and 6.1.1.4'
O O 0.0106 0.0060 'International Tables Vol C Tables 4.2.6.8 and 6.1.1.4'

loop_
_geom_angle_atom_site_label_1
_geom_angle_atom_site_label_2
_geom_angle_atom_site_label_3
_geom_angle
N2 C1 O1 119.48(16)
N2 C1 C2 114.75(18)
O1 C1 C2 125.74(16)
C3 C2 C1 103.57(16)
C3 C2 C5 133.54(16)
C1 C2 C5 122.74(17)
N1 C3 C2 106.38(17)
N1 C3 C4 121.97(18)
C2 C3 C4 131.63(17)
C3 C4 H4A 109.5
C3 C4 H4B 109.5
H4A C4 H4B 109.5
C3 C4 H4C 109.5
H4A C4 H4C 109.5
H4B C4 H4C 109.5
C2 C5 C19 106.01(14)
C2 C5 C18 109.29(14)
C19 C5 C18 109.44(15)
C2 C5 C6 109.25(15)
C19 C5 C6 108.46(14)
C18 C5 C6 114.07(14)
O2 C6 C7 121.43(17)
O2 C6 C5 118.87(16)
C7 C6 C5 119.62(16)
C8 C7 C12 120.31(18)
C8 C7 C6 117.91(18)
C12 C7 C6 121.77(17)
C9 C8 C7 120.7(2)
C9 C8 H8 119.6
C7 C8 H8 119.6
C10 C9 C8 119.2(2)
C10 C9 H9 120.4
C8 C9 H9 120.4
C11 C10 C9 121.0(2)
C11 C10 H10 119.5
C9 C10 H10 119.5
C10 C11 C12 121.1(2)
C10 C11 H11 119.5
C12 C11 H11 119.5
C11 C12 C7 117.58(18)
C11 C12 C13 121.72(17)
C7 C12 C13 120.68(16)
C18 C13 C14 118.25(19)
C18 C13 C12 120.74(16)
C14 C13 C12 120.99(17)
C15 C14 C13 121.2(2)
C15 C14 H14 119.4
C13 C14 H14 119.4
C14 C15 C16 120.6(2)
C14 C15 H15 119.7
C16 C15 H15 119.7
C17 C16 C15 118.6(2)
C17 C16 H16 120.7
C15 C16 H16 120.7
C16 C17 C18 121.81(19)
C16 C17 H17 119.1
C18 C17 H17 119.1
C17 C18 C13 119.53(17)
C17 C18 C5 117.80(16)
C13 C18 C5 122.62(16)
C26 C19 C20 118.30(17)
C26 C19 C5 125.40(16)
C20 C19 C5 116.28(15)
O3 C20 C19 119.67(18)
O3 C20 C21 121.29(18)
C19 C20 C21 119.01(17)
C20 C21 C22 114.67(17)
C20 C21 H21A 108.6
C22 C21 H21A 108.6
C20 C21 H21B 108.6
C22 C21 H21B 108.6
H21A C21 H21B 107.6
C25 C22 C21 107.40(18)
C25 C22 C23 111.22(18)
C21 C22 C23 109.69(18)
C25 C22 C24 109.46(18)
C21 C22 C24 109.96(18)
C23 C22 C24 109.09(19)
C22 C23 H23A 109.5
C22 C23 H23B 109.5
H23A C23 H23B 109.5
C22 C23 H23C 109.5
H23A C23 H23C 109.5
H23B C23 H23C 109.5
C22 C24 H24A 109.5
C22 C24 H24B 109.5
H24A C24 H24B 109.5
C22 C24 H24C 109.5
H24A C24 H24C 109.5
H24B C24 H24C 109.5
C26 C25 C22 113.42(16)
C26 C25 H25A 108.9
C22 C25 H25A 108.9
C26 C25 H25B 108.9
C22 C25 H25B 108.9
H25A C25 H25B 107.7
C19 C26 O1 124.38(18)
C19 C26 C25 124.44(18)
O1 C26 C25 111.19(16)
C3 N1 N2 112.99(16)
C3 N1 H1N 126.5(14)
N2 N1 H1N 119.9(14)
C1 N2 N1 102.30(15)
C26 O1 C1 114.53(14)
H4WA O4 H4WB 114(3)

loop_
_geom_bond_atom_site_label_1
_geom_bond_atom_site_label_2
_geom_bond_distance
C1 N2 1.316(2)
C1 O1 1.374(2)
C1 C2 1.384(2)
C2 C3 1.383(3)
C2 C5 1.509(2)
C3 N1 1.349(2)
C3 C4 1.485(3)
C4 H4A 0.9600
C4 H4B 0.9600
C4 H4C 0.9600
C5 C19 1.526(2)
C5 C18 1.536(2)
C5 C6 1.537(3)
C6 O2 1.221(2)
C6 C7 1.477(2)
C7 C8 1.385(3)
C7 C12 1.400(3)
C8 C9 1.376(3)
C8 H8 0.9300
C9 C10 1.371(3)
C9 H9 0.9300
C10 C11 1.365(3)
C10 H10 0.9300
C11 C12 1.399(3)
C11 H11 0.9300
C12 C13 1.474(3)
C13 C18 1.394(2)
C13 C14 1.398(3)
C14 C15 1.369(3)
C14 H14 0.9300
C15 C16 1.388(3)
C15 H15 0.9300
C16 C17 1.370(3)
C16 H16 0.9300
C17 C18 1.389(3)
C17 H17 0.9300
C19 C26 1.346(2)
C19 C20 1.463(2)
C20 O3 1.224(2)
C20 C21 1.500(3)
C21 C22 1.527(3)
C21 H21A 0.9700
C21 H21B 0.9700
C22 C25 1.525(3)
C22 C23 1.530(3)
C22 C24 1.533(3)
C23 H23A 0.9600
C23 H23B 0.9600
C23 H23C 0.9600
C24 H24A 0.9600
C24 H24B 0.9600
C24 H24C 0.9600
C25 C26 1.488(3)
C25 H25A 0.9700
C25 H25B 0.9700
C26 O1 1.369(2)
N1 N2 1.366(2)
N1 H1N 0.987(10)
O4 H4WA 0.842(17)
O4 H4WB 0.843(18)
